data_7200301
loop_
_publ_author_name
'Bi, Y. F.'
'Liao, W. P.'
'Wang, X. F.'
'Li, Y. L.'
'Su, Z. M.'
'Liu, Y. B.'
'Zhang, H. J.'
'Li, D. Q.'

_publ_section_title
;
 Five supramolecular compounds of water-soluble
 sulfonylcalix[4]arenetetrasulfonate showing two calixarene
 conformations
;
_journal_issue 4
_journal_name_full CrystEngComm
_journal_page_first 597
_journal_paper_doi 10.1039/b812582a
_journal_volume 11
_journal_year 2009
_chemical_formula_moiety '[C48H24N4O24S8Zn2][C24H20N4O2Zn]2 [H2O]7'
_chemical_formula_sum 'C96 H78 N12 O35 S8 Zn4'
_chemical_formula_weight 2477.66
_chemical_name_systematic
;
?
;
_space_group_IT_number 2
_symmetry_cell_setting triclinic
_symmetry_space_group_name_Hall '-P 1'
_symmetry_space_group_name_H-M 'P -1'
_atom_sites_solution_hydrogens geom
_atom_sites_solution_primary direct
_atom_sites_solution_secondary difmap
_audit_creation_method SHELXL-97
_cell_angle_alpha 94.752(2)
_cell_angle_beta 93.952(2)
_cell_angle_gamma 107.0640(10)
_cell_formula_units_Z 1
_cell_length_a 12.6793(14)
_cell_length_b 13.7736(15)
_cell_length_c 14.5737(16)
_cell_measurement_reflns_used 3329
_cell_measurement_temperature 150(2)
_cell_measurement_theta_max 23.25
_cell_measurement_theta_min 2.38
_cell_volume 2413.1(5)
_computing_cell_refinement 'SMART (Bruker, 2001)'
_computing_data_collection 'SMART (Bruker, 2001)'
_computing_data_reduction 'SAINT+ (Bruker, 1999)'
_computing_molecular_graphics 'PLATON (Spek, 2003)'
_computing_publication_material 'SHELXTL (1998)'
_computing_structure_refinement 'SHELXL-97 (Sheldrick, 1997)'
_computing_structure_solution 'SHELXS-97 (Sheldrick, 1990)'
_diffrn_ambient_temperature 150(2)
_diffrn_measured_fraction_theta_full 0.983
_diffrn_measured_fraction_theta_max 0.983
_diffrn_measurement_device_type 'Bruker AXS Apex CCD diffractometer'
_diffrn_measurement_method '\w scan'
_diffrn_radiation_monochromator graphite
_diffrn_radiation_source 'fine-focus sealed tube'
_diffrn_radiation_type MoK\a
_diffrn_radiation_wavelength 0.71073
_diffrn_reflns_av_R_equivalents 0.0391
_diffrn_reflns_av_sigmaI/netI 0.0900
_diffrn_reflns_limit_h_max 9
_diffrn_reflns_limit_h_min -15
_diffrn_reflns_limit_k_max 16
_diffrn_reflns_limit_k_min -16
_diffrn_reflns_limit_l_max 17
_diffrn_reflns_limit_l_min -17
_diffrn_reflns_number 12722
_diffrn_reflns_theta_full 25.00
_diffrn_reflns_theta_max 25.00
_diffrn_reflns_theta_min 1.41
_exptl_absorpt_coefficient_mu 1.252
_exptl_absorpt_correction_T_max 0.8060
_exptl_absorpt_correction_T_min 0.6975
_exptl_absorpt_correction_type empirical
_exptl_absorpt_process_details ' SADABS, Sheldrick, 1996'
_exptl_crystal_colour colorless
_exptl_crystal_density_diffrn 1.705
_exptl_crystal_density_method 'not measured'
_exptl_crystal_description block
_exptl_crystal_F_000 1266
_exptl_crystal_size_max 0.31
_exptl_crystal_size_mid 0.23
_exptl_crystal_size_min 0.18
_refine_diff_density_max 0.964
_refine_diff_density_min -0.551
_refine_diff_density_rms 0.106
_refine_ls_extinction_method none
_refine_ls_goodness_of_fit_ref 0.980
_refine_ls_hydrogen_treatment constr
_refine_ls_matrix_type full
_refine_ls_number_parameters 704
_refine_ls_number_reflns 8347
_refine_ls_number_restraints 0
_refine_ls_restrained_S_all 0.980
_refine_ls_R_factor_all 0.0864
_refine_ls_R_factor_gt 0.0565
_refine_ls_shift/su_max 0.000
_refine_ls_shift/su_mean 0.000
_refine_ls_structure_factor_coef Fsqd
_refine_ls_weighting_details 'calc w=1/[\s^2^(Fo^2^)+(0.0541P)^2^+0.0000P] where P=(Fo^2^+2Fc^2^)/3'
_refine_ls_weighting_scheme calc
_refine_ls_wR_factor_gt 0.1128
_refine_ls_wR_factor_ref 0.1234
_reflns_number_gt 5984
_reflns_number_total 8347
_reflns_threshold_expression >2sigma(I)
_cod_data_source_file b812582a.txt
_cod_data_source_block compound_5
_cod_original_sg_symbol_H-M P-1
_cod_database_code 7200301

loop_
_symmetry_equiv_pos_as_xyz
'x, y, z'
'-x, -y, -z'

loop_
_atom_site_label
_atom_site_type_symbol
_atom_site_fract_x
_atom_site_fract_y
_atom_site_fract_z
_atom_site_U_iso_or_equiv
_atom_site_adp_type
_atom_site_occupancy
_atom_site_symmetry_multiplicity
_atom_site_calc_flag
_atom_site_refinement_flags
_atom_site_disorder_assembly
_atom_site_disorder_group
Zn1 Zn 0.30742(5) 0.07246(4) 0.45312(4) 0.01966(16) Uani 1 1 d . . .
Zn2 Zn 0.17259(5) 0.33334(4) 0.09205(4) 0.01970(16) Uani 1 1 d . . .
S1 S 0.80170(10) 0.33401(9) 0.77960(8) 0.0187(3) Uani 1 1 d . . .
S2 S 0.84657(11) 0.36971(9) 0.29741(9) 0.0199(3) Uani 1 1 d . . .
S3 S 0.49052(10) 0.28038(9) 0.49313(8) 0.0173(3) Uani 1 1 d . . .
S4 S 0.43578(11) 0.01100(9) 0.76470(8) 0.0176(3) Uani 1 1 d . . .
N1 N 0.1592(3) 0.0974(3) 0.4037(3) 0.0195(9) Uani 1 1 d . . .
N2 N 0.2009(3) -0.0754(3) 0.4430(3) 0.0180(9) Uani 1 1 d . . .
N3 N 0.1814(3) 0.1836(3) 0.1314(3) 0.0220(10) Uani 1 1 d . . .
N4 N 0.0067(3) 0.2323(3) 0.0530(3) 0.0203(10) Uani 1 1 d . . .
N5 N 0.2834(3) 0.3276(3) -0.0150(3) 0.0201(10) Uani 1 1 d . . .
N6 N 0.3345(3) 0.4040(3) 0.1654(3) 0.0201(10) Uani 1 1 d . . .
C1 C 0.4658(4) 0.1362(3) 0.6217(3) 0.0153(11) Uani 1 1 d . . .
C2 C 0.5130(4) 0.1119(3) 0.7063(3) 0.0152(11) Uani 1 1 d . . .
C3 C 0.6139(4) 0.1699(3) 0.7512(3) 0.0169(11) Uani 1 1 d . . .
H3A H 0.6431 0.1477 0.8045 0.020 Uiso 1 1 calc R . .
C4 C 0.6737(4) 0.2611(3) 0.7193(3) 0.0160(11) Uani 1 1 d . . .
C5 C 0.6301(4) 0.2920(3) 0.6409(3) 0.0171(11) Uani 1 1 d . . .
H5A H 0.6692 0.3542 0.6189 0.020 Uiso 1 1 calc R . .
C6 C 0.5296(4) 0.2325(3) 0.5945(3) 0.0173(11) Uani 1 1 d . . .
C7 C 0.5959(4) 0.1082(3) 0.3030(3) 0.0166(11) Uani 1 1 d . . .
C8 C 0.6919(4) 0.1796(3) 0.2824(3) 0.0170(11) Uani 1 1 d . . .
H8A H 0.7369 0.1595 0.2398 0.020 Uiso 1 1 calc R . .
C9 C 0.7228(4) 0.2796(3) 0.3231(3) 0.0162(11) Uani 1 1 d . . .
C10 C 0.5609(4) 0.2368(3) 0.4067(3) 0.0149(11) Uani 1 1 d . . .
C11 C 0.6566(4) 0.3078(4) 0.3853(3) 0.0190(11) Uani 1 1 d . . .
H11A H 0.6768 0.3762 0.4136 0.023 Uiso 1 1 calc R . .
C12 C 0.5219(4) 0.1333(3) 0.3639(3) 0.0155(11) Uani 1 1 d . . .
C13 C 0.1382(5) 0.1827(4) 0.3847(3) 0.0270(13) Uani 1 1 d . . .
H13C H 0.1983 0.2440 0.3914 0.032 Uiso 1 1 calc R . .
C14 C 0.0324(5) 0.1878(4) 0.3552(4) 0.0289(13) Uani 1 1 d . . .
H14C H 0.0215 0.2510 0.3428 0.035 Uiso 1 1 calc R . .
C15 C -0.0542(5) 0.1004(4) 0.3448(3) 0.0274(13) Uani 1 1 d . . .
H15A H -0.1263 0.1021 0.3244 0.033 Uiso 1 1 calc R . .
C16 C -0.1248(4) -0.0881(4) 0.3554(4) 0.0311(14) Uani 1 1 d . . .
H16A H -0.1985 -0.0897 0.3364 0.037 Uiso 1 1 calc R . .
C17 C -0.1032(4) -0.1759(4) 0.3741(4) 0.0298(13) Uani 1 1 d . . .
H17A H -0.1619 -0.2383 0.3677 0.036 Uiso 1 1 calc R . .
C18 C 0.0364(5) -0.2634(4) 0.4241(3) 0.0276(13) Uani 1 1 d . . .
H18A H -0.0186 -0.3281 0.4165 0.033 Uiso 1 1 calc R . .
C19 C 0.1428(4) -0.2551(4) 0.4545(3) 0.0240(12) Uani 1 1 d . . .
H19A H 0.1624 -0.3137 0.4700 0.029 Uiso 1 1 calc R . .
C20 C 0.2236(4) -0.1590(4) 0.4630(3) 0.0251(12) Uani 1 1 d . . .
H20A H 0.2978 -0.1542 0.4840 0.030 Uiso 1 1 calc R . .
C21 C 0.0941(4) -0.0831(4) 0.4129(3) 0.0177(11) Uani 1 1 d . . .
C22 C 0.0082(4) -0.1752(4) 0.4037(3) 0.0241(12) Uani 1 1 d . . .
C23 C -0.0370(4) 0.0071(4) 0.3641(3) 0.0234(12) Uani 1 1 d . . .
C24 C 0.0699(4) 0.0095(4) 0.3922(3) 0.0191(11) Uani 1 1 d . . .
C25 C 0.2681(4) 0.1581(4) 0.1643(3) 0.0252(12) Uani 1 1 d . . .
H25A H 0.3385 0.2085 0.1712 0.030 Uiso 1 1 calc R . .
C26 C 0.2619(5) 0.0601(4) 0.1896(3) 0.0282(13) Uani 1 1 d . . .
H26A H 0.3267 0.0452 0.2125 0.034 Uiso 1 1 calc R . .
C27 C 0.1613(5) -0.0126(4) 0.1807(3) 0.0253(13) Uani 1 1 d . . .
H27A H 0.1552 -0.0791 0.1976 0.030 Uiso 1 1 calc R . .
C28 C -0.0439(5) -0.0598(4) 0.1362(4) 0.0272(13) Uani 1 1 d . . .
H28A H -0.0542 -0.1267 0.1534 0.033 Uiso 1 1 calc R . .
C29 C -0.1315(5) -0.0335(4) 0.1033(3) 0.0260(13) Uani 1 1 d . . .
H29A H -0.2033 -0.0815 0.0991 0.031 Uiso 1 1 calc R . .
C30 C -0.2087(4) 0.0969(4) 0.0373(3) 0.0259(12) Uani 1 1 d . . .
H30A H -0.2821 0.0517 0.0326 0.031 Uiso 1 1 calc R . .
C31 C -0.1888(4) 0.1919(4) 0.0087(3) 0.0267(13) Uani 1 1 d . . .
H31A H -0.2481 0.2135 -0.0168 0.032 Uiso 1 1 calc R . .
C32 C -0.0795(4) 0.2574(4) 0.0172(3) 0.0221(12) Uani 1 1 d . . .
H32A H -0.0667 0.3231 -0.0037 0.027 Uiso 1 1 calc R . .
C33 C -0.0134(4) 0.1374(4) 0.0820(3) 0.0196(11) Uani 1 1 d . . .
C34 C -0.1188(4) 0.0667(4) 0.0742(3) 0.0205(12) Uani 1 1 d . . .
C35 C 0.0652(5) 0.0113(4) 0.1458(3) 0.0225(12) Uani 1 1 d . . .
C36 C 0.0810(4) 0.1104(4) 0.1211(3) 0.0212(12) Uani 1 1 d . . .
C37 C 0.2595(5) 0.2959(4) -0.1048(4) 0.0261(13) Uani 1 1 d . . .
H37A H 0.1841 0.2758 -0.1298 0.031 Uiso 1 1 calc R . .
C38 C 0.3403(5) 0.2909(4) -0.1640(4) 0.0299(13) Uani 1 1 d . . .
H38A H 0.3198 0.2684 -0.2279 0.036 Uiso 1 1 calc R . .
C39 C 0.4490(5) 0.3187(4) -0.1290(4) 0.0311(14) Uani 1 1 d . . .
H39A H 0.5045 0.3138 -0.1682 0.037 Uiso 1 1 calc R . .
C40 C 0.5904(5) 0.3846(4) 0.0062(4) 0.0325(14) Uani 1 1 d . . .
H40A H 0.6482 0.3804 -0.0306 0.039 Uiso 1 1 calc R . .
C41 C 0.6147(5) 0.4190(4) 0.0963(4) 0.0309(14) Uani 1 1 d . . .
H41A H 0.6896 0.4388 0.1224 0.037 Uiso 1 1 calc R . .
C42 C 0.5517(4) 0.4630(4) 0.2480(4) 0.0279(13) Uani 1 1 d . . .
H42A H 0.6255 0.4837 0.2767 0.033 Uiso 1 1 calc R . .
C43 C 0.4662(5) 0.4690(4) 0.2983(4) 0.0268(13) Uani 1 1 d . . .
H43A H 0.4798 0.4935 0.3622 0.032 Uiso 1 1 calc R . .
C44 C 0.3584(4) 0.4385(4) 0.2539(3) 0.0258(12) Uani 1 1 d . . .
H44A H 0.2994 0.4427 0.2893 0.031 Uiso 1 1 calc R . .
C45 C 0.4192(4) 0.3969(3) 0.1155(3) 0.0192(11) Uani 1 1 d . . .
C46 C 0.5301(4) 0.4262(4) 0.1536(3) 0.0210(11) Uani 1 1 d . . .
C47 C 0.3920(4) 0.3580(3) 0.0194(3) 0.0198(11) Uani 1 1 d . . .
C48 C 0.4784(4) 0.3542(4) -0.0353(4) 0.0247(12) Uani 1 1 d . . .
O1 O 0.3747(3) 0.0762(2) 0.5810(2) 0.0208(8) Uani 1 1 d . . .
O2 O 0.4301(3) 0.0665(2) 0.3780(2) 0.0201(8) Uani 1 1 d . . .
O3 O 0.3715(3) 0.2365(2) 0.4693(2) 0.0198(8) Uani 1 1 d . . .
O4 O 0.5320(3) 0.3905(2) 0.5070(2) 0.0226(8) Uani 1 1 d . . .
O5 O 0.3317(3) 0.0288(2) 0.7804(2) 0.0234(8) Uani 1 1 d . . .
O6 O 0.5069(3) 0.0066(2) 0.8452(2) 0.0228(8) Uani 1 1 d . . .
O7 O 0.8703(3) 0.2663(2) 0.7825(2) 0.0223(8) Uani 1 1 d . . .
O8 O 0.7752(3) 0.3644(2) 0.8716(2) 0.0262(9) Uani 1 1 d . . .
O9 O 0.8440(3) 0.4197(2) 0.7267(2) 0.0225(8) Uani 1 1 d . . .
O10 O 0.8851(3) 0.3185(3) 0.2213(3) 0.0373(10) Uani 1 1 d . . .
O11 O 0.9226(3) 0.3924(3) 0.3806(2) 0.0289(9) Uani 1 1 d . . .
O12 O 0.8146(3) 0.4572(3) 0.2733(3) 0.0327(9) Uani 1 1 d . . .
O13 O 0.1078(3) 0.3784(2) 0.2139(2) 0.0234(8) Uani 1 1 d . . .
O14 O 0.1294(3) 0.4489(2) 0.0299(2) 0.0269(9) Uani 1 1 d . . .
O1W O 1.0847(3) 0.4059(3) 0.8459(2) 0.0363(10) Uani 1 1 d . . .
O2W O 0.1441(4) 0.4881(3) 0.4772(3) 0.0547(12) Uani 1 1 d . . .
O3W O 0.2780(4) 0.3966(4) 0.5695(4) 0.0799(16) Uani 1 1 d . . .
O4W O 0.4536(8) 0.1206(6) 0.0153(6) 0.075(4) Uani 0.495(10) 1 d P . .
H13A H 0.0345 0.3547 0.2089 0.089 Uiso 1 1 d R . .
H13B H 0.1181 0.4412 0.2254 0.089 Uiso 1 1 d R . .
H14A H 0.1177 0.4512 -0.0269 0.089 Uiso 1 1 d R . .
H14B H 0.1492 0.5079 0.0583 0.089 Uiso 1 1 d R . .
H1WA H 1.0198 0.3636 0.8237 0.089 Uiso 1 1 d R . .
H1WB H 1.1044 0.4399 0.8030 0.089 Uiso 1 1 d R . .
H3WA H 0.2350 0.4341 0.5795 0.089 Uiso 1 1 d R . .
H3WB H 0.3364 0.4092 0.5466 0.089 Uiso 1 1 d R . .
H2WA H 0.1346 0.4780 0.4182 0.089 Uiso 1 1 d R . .
H2WB H 0.0791 0.5020 0.4781 0.089 Uiso 1 1 d R . .
H4WB H 0.4847 0.1026 -0.0275 0.089 Uiso 0.495(10) 1 d PR . .
H4WA H 0.5173 0.1590 0.0226 0.089 Uiso 0.495(10) 1 d PR . .

loop_
_atom_site_aniso_label
_atom_site_aniso_U_11
_atom_site_aniso_U_22
_atom_site_aniso_U_33
_atom_site_aniso_U_23
_atom_site_aniso_U_13
_atom_site_aniso_U_12
Zn1 0.0160(3) 0.0211(3) 0.0205(3) 0.0028(2) 0.0013(3) 0.0035(3)
Zn2 0.0163(3) 0.0186(3) 0.0221(3) 0.0021(2) 0.0023(3) 0.0020(3)
S1 0.0163(7) 0.0175(6) 0.0182(7) -0.0004(5) 0.0005(5) -0.0002(5)
S2 0.0140(7) 0.0210(7) 0.0218(7) 0.0036(5) 0.0027(6) 0.0001(5)
S3 0.0185(7) 0.0167(6) 0.0178(7) 0.0030(5) 0.0041(5) 0.0062(5)
S4 0.0186(7) 0.0182(6) 0.0147(6) 0.0022(5) 0.0040(5) 0.0029(5)
N1 0.014(2) 0.025(2) 0.019(2) 0.0033(18) 0.0025(19) 0.0051(19)
N2 0.015(2) 0.024(2) 0.016(2) 0.0032(18) 0.0002(18) 0.0072(19)
N3 0.022(3) 0.020(2) 0.025(2) -0.0011(19) 0.003(2) 0.008(2)
N4 0.023(3) 0.018(2) 0.019(2) 0.0028(18) 0.0038(19) 0.0029(19)
N5 0.020(3) 0.013(2) 0.023(2) -0.0004(18) 0.000(2) 0.0000(18)
N6 0.021(3) 0.017(2) 0.022(2) -0.0011(18) 0.003(2) 0.0054(19)
C1 0.015(3) 0.016(2) 0.014(3) -0.002(2) 0.001(2) 0.005(2)
C2 0.016(3) 0.013(2) 0.018(3) 0.000(2) 0.008(2) 0.007(2)
C3 0.019(3) 0.018(2) 0.017(3) 0.005(2) 0.003(2) 0.009(2)
C4 0.014(3) 0.017(2) 0.015(3) -0.001(2) 0.004(2) 0.003(2)
C5 0.021(3) 0.013(2) 0.018(3) -0.002(2) 0.005(2) 0.007(2)
C6 0.021(3) 0.017(2) 0.015(3) 0.001(2) 0.006(2) 0.007(2)
C7 0.013(3) 0.018(2) 0.017(3) 0.006(2) 0.003(2) 0.002(2)
C8 0.016(3) 0.024(3) 0.012(2) 0.001(2) 0.004(2) 0.007(2)
C9 0.012(3) 0.015(2) 0.019(3) 0.004(2) 0.003(2) 0.000(2)
C10 0.016(3) 0.017(2) 0.012(2) 0.004(2) -0.001(2) 0.007(2)
C11 0.020(3) 0.017(3) 0.018(3) 0.001(2) -0.002(2) 0.005(2)
C12 0.017(3) 0.012(2) 0.016(3) 0.004(2) 0.003(2) 0.001(2)
C13 0.032(3) 0.029(3) 0.024(3) 0.003(2) 0.004(3) 0.015(3)
C14 0.031(4) 0.036(3) 0.027(3) 0.008(3) 0.006(3) 0.018(3)
C15 0.024(3) 0.047(3) 0.018(3) 0.002(3) -0.001(2) 0.022(3)
C16 0.013(3) 0.049(4) 0.029(3) 0.007(3) 0.002(2) 0.005(3)
C17 0.022(3) 0.034(3) 0.028(3) 0.007(3) 0.002(3) -0.001(3)
C18 0.028(3) 0.025(3) 0.024(3) 0.006(2) 0.005(3) -0.002(3)
C19 0.026(3) 0.026(3) 0.022(3) 0.007(2) 0.005(2) 0.009(3)
C20 0.021(3) 0.028(3) 0.028(3) 0.003(2) 0.003(2) 0.009(3)
C21 0.013(3) 0.023(3) 0.014(3) -0.001(2) 0.000(2) 0.003(2)
C22 0.019(3) 0.036(3) 0.017(3) 0.001(2) 0.004(2) 0.008(3)
C23 0.012(3) 0.040(3) 0.019(3) 0.001(2) 0.004(2) 0.010(3)
C24 0.014(3) 0.030(3) 0.014(3) -0.004(2) 0.004(2) 0.008(2)
C25 0.022(3) 0.025(3) 0.028(3) 0.001(2) 0.001(2) 0.007(2)
C26 0.032(4) 0.034(3) 0.025(3) 0.006(2) 0.001(3) 0.018(3)
C27 0.041(4) 0.022(3) 0.016(3) 0.001(2) 0.006(3) 0.014(3)
C28 0.038(4) 0.016(3) 0.028(3) 0.004(2) 0.013(3) 0.007(3)
C29 0.032(3) 0.015(3) 0.027(3) 0.001(2) 0.014(3) -0.002(2)
C30 0.020(3) 0.028(3) 0.023(3) -0.004(2) 0.003(2) -0.003(2)
C31 0.021(3) 0.032(3) 0.023(3) 0.000(2) 0.001(2) 0.004(3)
C32 0.026(3) 0.018(3) 0.021(3) 0.003(2) 0.001(2) 0.005(2)
C33 0.021(3) 0.020(3) 0.014(3) -0.005(2) 0.007(2) 0.002(2)
C34 0.022(3) 0.022(3) 0.016(3) -0.001(2) 0.007(2) 0.004(2)
C35 0.035(3) 0.020(3) 0.013(3) 0.001(2) 0.012(2) 0.008(3)
C36 0.023(3) 0.025(3) 0.015(3) -0.001(2) 0.005(2) 0.006(2)
C37 0.027(3) 0.017(3) 0.028(3) 0.002(2) -0.005(3) -0.002(2)
C38 0.040(4) 0.022(3) 0.021(3) -0.003(2) 0.005(3) 0.001(3)
C39 0.038(4) 0.024(3) 0.034(3) 0.006(3) 0.016(3) 0.011(3)
C40 0.024(3) 0.043(3) 0.033(4) 0.007(3) 0.014(3) 0.011(3)
C41 0.017(3) 0.035(3) 0.043(4) 0.009(3) 0.007(3) 0.008(3)
C42 0.020(3) 0.026(3) 0.034(3) 0.002(3) -0.008(3) 0.005(2)
C43 0.035(4) 0.027(3) 0.018(3) -0.006(2) -0.004(3) 0.011(3)
C44 0.027(3) 0.029(3) 0.022(3) -0.002(2) 0.007(3) 0.008(3)
C45 0.018(3) 0.017(3) 0.021(3) 0.000(2) 0.002(2) 0.003(2)
C46 0.015(3) 0.020(3) 0.023(3) -0.001(2) -0.006(2) 0.001(2)
C47 0.016(3) 0.019(3) 0.025(3) 0.007(2) 0.008(2) 0.003(2)
C48 0.025(3) 0.025(3) 0.026(3) 0.006(2) 0.004(3) 0.008(2)
O1 0.015(2) 0.0220(18) 0.0209(19) 0.0054(15) -0.0005(16) -0.0016(16)
O2 0.015(2) 0.0197(18) 0.026(2) 0.0031(15) 0.0084(16) 0.0028(15)
O3 0.0133(19) 0.0229(18) 0.0244(19) 0.0042(15) 0.0036(15) 0.0068(15)
O4 0.028(2) 0.0165(17) 0.025(2) 0.0008(15) 0.0054(17) 0.0088(16)
O5 0.021(2) 0.0214(18) 0.028(2) 0.0029(15) 0.0117(17) 0.0052(16)
O6 0.025(2) 0.0213(18) 0.0172(18) 0.0044(15) -0.0047(16) 0.0000(16)
O7 0.021(2) 0.0174(17) 0.024(2) -0.0012(15) -0.0065(16) 0.0015(16)
O8 0.031(2) 0.0232(19) 0.0195(19) -0.0007(15) 0.0050(17) 0.0018(17)
O9 0.021(2) 0.0173(18) 0.0235(19) 0.0040(15) 0.0016(16) -0.0026(15)
O10 0.022(2) 0.044(2) 0.038(2) -0.0059(19) 0.0150(19) -0.0030(19)
O11 0.018(2) 0.036(2) 0.026(2) 0.0043(17) 0.0008(17) -0.0028(17)
O12 0.022(2) 0.027(2) 0.051(3) 0.0197(18) 0.0089(19) 0.0044(17)
O13 0.021(2) 0.0198(18) 0.029(2) 0.0002(15) 0.0077(17) 0.0057(16)
O14 0.031(2) 0.0181(18) 0.029(2) 0.0068(16) 0.0003(17) 0.0032(17)
O1W 0.025(2) 0.047(2) 0.029(2) 0.0177(19) -0.0019(18) -0.0038(19)
O2W 0.046(3) 0.062(3) 0.050(3) -0.001(2) -0.010(2) 0.012(2)
O3W 0.063(4) 0.069(3) 0.108(5) -0.005(3) 0.003(3) 0.026(3)
O4W 0.125(11) 0.040(6) 0.055(7) 0.008(5) 0.012(7) 0.017(6)

loop_
_atom_type_symbol
_atom_type_description
_atom_type_scat_dispersion_real
_atom_type_scat_dispersion_imag
_atom_type_scat_source
C C 0.0033 0.0016 'International Tables Vol C Tables 4.2.6.8 and 6.1.1.4'
H H 0.0000 0.0000 'International Tables Vol C Tables 4.2.6.8 and 6.1.1.4'
N N 0.0061 0.0033 'International Tables Vol C Tables 4.2.6.8 and 6.1.1.4'
O O 0.0106 0.0060 'International Tables Vol C Tables 4.2.6.8 and 6.1.1.4'
S S 0.1246 0.1234 'International Tables Vol C Tables 4.2.6.8 and 6.1.1.4'
Zn Zn 0.2839 1.4301 'International Tables Vol C Tables 4.2.6.8 and 6.1.1.4'

loop_
_geom_angle_atom_site_label_1
_geom_angle_atom_site_label_2
_geom_angle_atom_site_label_3
_geom_angle
_geom_angle_site_symmetry_1
_geom_angle_site_symmetry_3
_geom_angle_publ_flag
O2 Zn1 O1 102.32(14) . . ?
O2 Zn1 N2 106.20(14) . . ?
O1 Zn1 N2 97.01(14) . . ?
O2 Zn1 N1 125.36(14) . . ?
O1 Zn1 N1 131.34(14) . . ?
N2 Zn1 N1 80.04(15) . . ?
O2 Zn1 O3 89.33(12) . . ?
O1 Zn1 O3 87.30(12) . . ?
N2 Zn1 O3 162.47(14) . . ?
N1 Zn1 O3 84.36(14) . . ?
O14 Zn2 O13 88.20(13) . . ?
O14 Zn2 N6 106.09(14) . . ?
O13 Zn2 N6 86.40(14) . . ?
O14 Zn2 N4 89.64(14) . . ?
O13 Zn2 N4 85.52(14) . . ?
N6 Zn2 N4 162.06(14) . . ?
O14 Zn2 N5 89.04(14) . . ?
O13 Zn2 N5 162.00(14) . . ?
N6 Zn2 N5 77.29(15) . . ?
N4 Zn2 N5 112.26(15) . . ?
O14 Zn2 N3 164.47(15) . . ?
O13 Zn2 N3 97.01(13) . . ?
N6 Zn2 N3 88.89(15) . . ?
N4 Zn2 N3 76.25(15) . . ?
N5 Zn2 N3 90.33(14) . . ?
O7 S1 O9 113.5(2) . . ?
O7 S1 O8 112.2(2) . . ?
O9 S1 O8 113.31(19) . . ?
O7 S1 C4 106.0(2) . . ?
O9 S1 C4 105.6(2) . . ?
O8 S1 C4 105.3(2) . . ?
O12 S2 O11 112.5(2) . . ?
O12 S2 O10 113.7(2) . . ?
O11 S2 O10 112.6(2) . . ?
O12 S2 C9 105.5(2) . . ?
O11 S2 C9 106.5(2) . . ?
O10 S2 C9 105.2(2) . . ?
O4 S3 O3 116.2(2) . . ?
O4 S3 C10 108.3(2) . . ?
O3 S3 C10 109.3(2) . . ?
O4 S3 C6 108.1(2) . . ?
O3 S3 C6 109.2(2) . . ?
C10 S3 C6 105.1(2) . . ?
O5 S4 O6 117.3(2) . . ?
O5 S4 C7 106.9(2) . 2_656 ?
O6 S4 C7 107.0(2) . 2_656 ?
O5 S4 C2 107.8(2) . . ?
O6 S4 C2 106.3(2) . . ?
C7 S4 C2 111.8(2) 2_656 . ?
C13 N1 C24 116.5(4) . . ?
C13 N1 Zn1 130.6(4) . . ?
C24 N1 Zn1 113.0(3) . . ?
C20 N2 C21 118.2(4) . . ?
C20 N2 Zn1 128.4(3) . . ?
C21 N2 Zn1 113.5(3) . . ?
C25 N3 C36 117.6(4) . . ?
C25 N3 Zn2 129.2(4) . . ?
C36 N3 Zn2 113.2(3) . . ?
C32 N4 C33 117.4(4) . . ?
C32 N4 Zn2 126.8(3) . . ?
C33 N4 Zn2 114.9(3) . . ?
C37 N5 C47 117.8(4) . . ?
C37 N5 Zn2 129.7(4) . . ?
C47 N5 Zn2 112.5(3) . . ?
C44 N6 C45 117.9(4) . . ?
C44 N6 Zn2 127.6(3) . . ?
C45 N6 Zn2 113.6(3) . . ?
O1 C1 C6 127.2(4) . . ?
O1 C1 C2 120.1(4) . . ?
C6 C1 C2 112.7(4) . . ?
C3 C2 C1 123.3(4) . . ?
C3 C2 S4 116.0(4) . . ?
C1 C2 S4 120.4(4) . . ?
C2 C3 C4 120.9(4) . . ?
C2 C3 H3A 119.5 . . ?
C4 C3 H3A 119.5 . . ?
C5 C4 C3 118.7(4) . . ?
C5 C4 S1 121.8(4) . . ?
C3 C4 S1 119.5(4) . . ?
C4 C5 C6 120.5(4) . . ?
C4 C5 H5A 119.8 . . ?
C6 C5 H5A 119.8 . . ?
C5 C6 C1 123.6(4) . . ?
C5 C6 S3 114.2(3) . . ?
C1 C6 S3 122.0(4) . . ?
C8 C7 C12 122.8(4) . . ?
C8 C7 S4 113.8(3) . 2_656 ?
C12 C7 S4 122.8(3) . 2_656 ?
C9 C8 C7 121.0(4) . . ?
C9 C8 H8A 119.5 . . ?
C7 C8 H8A 119.5 . . ?
C11 C9 C8 118.9(4) . . ?
C11 C9 S2 120.5(4) . . ?
C8 C9 S2 120.6(4) . . ?
C11 C10 C12 123.3(4) . . ?
C11 C10 S3 115.7(4) . . ?
C12 C10 S3 121.1(3) . . ?
C9 C11 C10 120.4(4) . . ?
C9 C11 H11A 119.8 . . ?
C10 C11 H11A 119.8 . . ?
O2 C12 C7 121.5(4) . . ?
O2 C12 C10 125.1(4) . . ?
C7 C12 C10 113.3(4) . . ?
N1 C13 C14 123.9(5) . . ?
N1 C13 H13C 118.1 . . ?
C14 C13 H13C 118.1 . . ?
C15 C14 C13 118.6(5) . . ?
C15 C14 H14C 120.7 . . ?
C13 C14 H14C 120.7 . . ?
C14 C15 C23 120.2(5) . . ?
C14 C15 H15A 119.9 . . ?
C23 C15 H15A 119.9 . . ?
C17 C16 C23 120.6(5) . . ?
C17 C16 H16A 119.7 . . ?
C23 C16 H16A 119.7 . . ?
C16 C17 C22 120.6(5) . . ?
C16 C17 H17A 119.7 . . ?
C22 C17 H17A 119.7 . . ?
C19 C18 C22 119.6(5) . . ?
C19 C18 H18A 120.2 . . ?
C22 C18 H18A 120.2 . . ?
C18 C19 C20 119.3(5) . . ?
C18 C19 H19A 120.4 . . ?
C20 C19 H19A 120.4 . . ?
N2 C20 C19 122.8(5) . . ?
N2 C20 H20A 118.6 . . ?
C19 C20 H20A 118.6 . . ?
N2 C21 C22 123.0(4) . . ?
N2 C21 C24 117.7(4) . . ?
C22 C21 C24 119.4(4) . . ?
C21 C22 C18 117.1(5) . . ?
C21 C22 C17 119.4(5) . . ?
C18 C22 C17 123.5(5) . . ?
C24 C23 C15 117.1(5) . . ?
C24 C23 C16 119.7(5) . . ?
C15 C23 C16 123.2(5) . . ?
C23 C24 N1 123.8(4) . . ?
C23 C24 C21 120.4(5) . . ?
N1 C24 C21 115.8(4) . . ?
N3 C25 C26 123.7(5) . . ?
N3 C25 H25A 118.2 . . ?
C26 C25 H25A 118.2 . . ?
C27 C26 C25 118.7(5) . . ?
C27 C26 H26A 120.6 . . ?
C25 C26 H26A 120.6 . . ?
C26 C27 C35 119.7(5) . . ?
C26 C27 H27A 120.1 . . ?
C35 C27 H27A 120.1 . . ?
C29 C28 C35 121.1(5) . . ?
C29 C28 H28A 119.5 . . ?
C35 C28 H28A 119.5 . . ?
C28 C29 C34 121.1(5) . . ?
C28 C29 H29A 119.4 . . ?
C34 C29 H29A 119.4 . . ?
C31 C30 C34 119.1(5) . . ?
C31 C30 H30A 120.5 . . ?
C34 C30 H30A 120.5 . . ?
C30 C31 C32 119.3(5) . . ?
C30 C31 H31A 120.4 . . ?
C32 C31 H31A 120.4 . . ?
N4 C32 C31 123.3(4) . . ?
N4 C32 H32A 118.4 . . ?
C31 C32 H32A 118.4 . . ?
N4 C33 C34 123.1(5) . . ?
N4 C33 C36 117.2(5) . . ?
C34 C33 C36 119.7(4) . . ?
C33 C34 C30 117.9(4) . . ?
C33 C34 C29 119.2(5) . . ?
C30 C34 C29 123.0(5) . . ?
C36 C35 C27 116.8(5) . . ?
C36 C35 C28 119.8(5) . . ?
C27 C35 C28 123.4(4) . . ?
N3 C36 C35 123.4(5) . . ?
N3 C36 C33 117.5(4) . . ?
C35 C36 C33 119.0(5) . . ?
N5 C37 C38 122.9(5) . . ?
N5 C37 H37A 118.5 . . ?
C38 C37 H37A 118.5 . . ?
C39 C38 C37 119.3(5) . . ?
C39 C38 H38A 120.4 . . ?
C37 C38 H38A 120.4 . . ?
C38 C39 C48 119.9(5) . . ?
C38 C39 H39A 120.1 . . ?
C48 C39 H39A 120.1 . . ?
C41 C40 C48 120.9(5) . . ?
C41 C40 H40A 119.6 . . ?
C48 C40 H40A 119.6 . . ?
C40 C41 C46 121.2(5) . . ?
C40 C41 H41A 119.4 . . ?
C46 C41 H41A 119.4 . . ?
C43 C42 C46 119.9(5) . . ?
C43 C42 H42A 120.1 . . ?
C46 C42 H42A 120.1 . . ?
C42 C43 C44 118.8(5) . . ?
C42 C43 H43A 120.6 . . ?
C44 C43 H43A 120.6 . . ?
N6 C44 C43 123.3(5) . . ?
N6 C44 H44A 118.3 . . ?
C43 C44 H44A 118.3 . . ?
N6 C45 C46 123.0(4) . . ?
N6 C45 C47 117.5(4) . . ?
C46 C45 C47 119.6(4) . . ?
C45 C46 C42 117.1(5) . . ?
C45 C46 C41 119.7(5) . . ?
C42 C46 C41 123.2(5) . . ?
N5 C47 C48 122.9(5) . . ?
N5 C47 C45 118.2(4) . . ?
C48 C47 C45 118.9(5) . . ?
C39 C48 C47 117.2(5) . . ?
C39 C48 C40 123.0(5) . . ?
C47 C48 C40 119.8(5) . . ?
C1 O1 Zn1 128.9(3) . . ?
C12 O2 Zn1 133.3(3) . . ?
S3 O3 Zn1 116.68(18) . . ?
Zn2 O13 H13A 111.3 . . ?
Zn2 O13 H13B 115.6 . . ?
H13A O13 H13B 101.3 . . ?
Zn2 O14 H14A 126.2 . . ?
Zn2 O14 H14B 118.5 . . ?
H14A O14 H14B 110.6 . . ?
H1WA O1W H1WB 103.4 . . ?
H2WA O2W H2WB 90.0 . . ?
H3WA O3W H3WB 130.3 . . ?
H4WB O4W H4WA 74.4 . . ?

loop_
_geom_bond_atom_site_label_1
_geom_bond_atom_site_label_2
_geom_bond_distance
_geom_bond_site_symmetry_2
_geom_bond_publ_flag
Zn1 O2 1.980(3) . ?
Zn1 O1 1.986(3) . ?
Zn1 N2 2.074(4) . ?
Zn1 N1 2.099(4) . ?
Zn1 O3 2.152(3) . ?
Zn2 O14 2.082(3) . ?
Zn2 O13 2.128(3) . ?
Zn2 N6 2.158(4) . ?
Zn2 N4 2.161(4) . ?
Zn2 N5 2.183(4) . ?
Zn2 N3 2.217(4) . ?
S1 O7 1.451(3) . ?
S1 O9 1.453(3) . ?
S1 O8 1.461(3) . ?
S1 C4 1.765(5) . ?
S2 O12 1.442(3) . ?
S2 O11 1.448(4) . ?
S2 O10 1.454(4) . ?
S2 C9 1.777(5) . ?
S3 O4 1.443(3) . ?
S3 O3 1.457(3) . ?
S3 C10 1.757(5) . ?
S3 C6 1.765(5) . ?
S4 O5 1.441(3) . ?
S4 O6 1.446(3) . ?
S4 C7 1.766(5) 2_656 ?
S4 C2 1.768(4) . ?
N1 C13 1.325(6) . ?
N1 C24 1.383(6) . ?
N2 C20 1.316(6) . ?
N2 C21 1.365(6) . ?
N3 C25 1.320(6) . ?
N3 C36 1.363(6) . ?
N4 C32 1.327(6) . ?
N4 C33 1.364(6) . ?
N5 C37 1.329(6) . ?
N5 C47 1.362(6) . ?
N6 C44 1.320(6) . ?
N6 C45 1.360(6) . ?
C1 O1 1.278(5) . ?
C1 C6 1.440(6) . ?
C1 C2 1.441(6) . ?
C2 C3 1.379(7) . ?
C3 C4 1.398(6) . ?
C3 H3A 0.9500 . ?
C4 C5 1.386(6) . ?
C5 C6 1.389(7) . ?
C5 H5A 0.9500 . ?
C7 C8 1.392(6) . ?
C7 C12 1.428(6) . ?
C7 S4 1.766(5) 2_656 ?
C8 C9 1.384(6) . ?
C8 H8A 0.9500 . ?
C9 C11 1.384(6) . ?
C10 C11 1.390(6) . ?
C10 C12 1.437(6) . ?
C11 H11A 0.9500 . ?
C12 O2 1.297(5) . ?
C13 C14 1.403(7) . ?
C13 H13C 0.9500 . ?
C14 C15 1.360(7) . ?
C14 H14C 0.9500 . ?
C15 C23 1.412(7) . ?
C15 H15A 0.9500 . ?
C16 C17 1.361(7) . ?
C16 C23 1.439(7) . ?
C16 H16A 0.9500 . ?
C17 C22 1.444(7) . ?
C17 H17A 0.9500 . ?
C18 C19 1.360(7) . ?
C18 C22 1.411(7) . ?
C18 H18A 0.9500 . ?
C19 C20 1.406(7) . ?
C19 H19A 0.9500 . ?
C20 H20A 0.9500 . ?
C21 C22 1.398(7) . ?
C21 C24 1.447(6) . ?
C23 C24 1.379(7) . ?
C25 C26 1.410(6) . ?
C25 H25A 0.9500 . ?
C26 C27 1.361(7) . ?
C26 H26A 0.9500 . ?
C27 C35 1.425(7) . ?
C27 H27A 0.9500 . ?
C28 C29 1.336(7) . ?
C28 C35 1.430(7) . ?
C28 H28A 0.9500 . ?
C29 C34 1.445(6) . ?
C29 H29A 0.9500 . ?
C30 C31 1.365(6) . ?
C30 C34 1.411(7) . ?
C30 H30A 0.9500 . ?
C31 C32 1.405(7) . ?
C31 H31A 0.9500 . ?
C32 H32A 0.9500 . ?
C33 C34 1.395(7) . ?
C33 C36 1.448(7) . ?
C35 C36 1.401(6) . ?
C37 C38 1.397(7) . ?
C37 H37A 0.9500 . ?
C38 C39 1.367(8) . ?
C38 H38A 0.9500 . ?
C39 C48 1.398(7) . ?
C39 H39A 0.9500 . ?
C40 C41 1.341(7) . ?
C40 C48 1.430(7) . ?
C40 H40A 0.9500 . ?
C41 C46 1.425(7) . ?
C41 H41A 0.9500 . ?
C42 C43 1.368(7) . ?
C42 C46 1.405(7) . ?
C42 H42A 0.9500 . ?
C43 C44 1.400(7) . ?
C43 H43A 0.9500 . ?
C44 H44A 0.9500 . ?
C45 C46 1.404(7) . ?
C45 C47 1.438(7) . ?
C47 C48 1.409(7) . ?
O13 H13A 0.8864 . ?
O13 H13B 0.8370 . ?
O14 H14A 0.8357 . ?
O14 H14B 0.8394 . ?
O1W H1WA 0.8790 . ?
O1W H1WB 0.8208 . ?
O2W H2WA 0.8542 . ?
O2W H2WB 0.8996 . ?
O3W H3WA 0.8660 . ?
O3W H3WB 0.8119 . ?
O4W H4WB 0.8207 . ?
O4W H4WA 0.8198 . ?
